data_4130940
loop_
_publ_author_name
'Ram\'irez-L\'opez, Pedro'
'Ros, Abel'
'Romero-Arenas, Antonio'
'Iglesias-Sig\"uenza, Javier'
'Fern\'andez, Rosario'
'Lassaletta, Jos\'e M'

_publ_section_title
;
 Synthesis of IAN-type N,N-Ligands via Dynamic Kinetic Asymmetric
 Buchwald-Hartwig Amination.
;
_journal_issue 37
_journal_name_full 'Journal of the American Chemical Society'
_journal_page_first 12053
_journal_page_last 12056
_journal_paper_doi 10.1021/jacs.6b07972
_journal_volume 138
_journal_year 2016
_chemical_formula_sum 'C51 H38 Cl2 Cu F6 N4 P'
_chemical_formula_weight 986.26
_space_group_IT_number 19
_space_group_name_Hall 'P 2ac 2ab'
_space_group_name_H-M_alt 'P 21 21 21'
_symmetry_cell_setting orthorhombic
_symmetry_space_group_name_H-M 'P 21 21 21'
_atom_sites_solution_hydrogens geom
_atom_sites_solution_primary direct
_atom_sites_solution_secondary difmap
_audit_creation_method SHELXL-97
_cell_angle_alpha 90.00
_cell_angle_beta 90.00
_cell_angle_gamma 90.00
_cell_formula_units_Z 4
_cell_length_a 13.4550(5)
_cell_length_b 14.1052(6)
_cell_length_c 23.7803(9)
_cell_measurement_reflns_used 9958
_cell_measurement_temperature 173(2)
_cell_measurement_theta_max 21.67
_cell_measurement_theta_min 2.32
_cell_volume 4513.2(3)
_computing_structure_refinement 'SHELXL-97 (Sheldrick, 2008)'
_computing_structure_solution 'SHELXS-97 (Sheldrick, 2008)'
_diffrn_ambient_temperature 173(2)
_diffrn_measured_fraction_theta_full 0.976
_diffrn_measured_fraction_theta_max 0.976
_diffrn_measurement_device_type 'Bruker APEX-II CCD'
_diffrn_measurement_method '\f and \w scans'
_diffrn_radiation_monochromator graphite
_diffrn_radiation_source 'fine-focus sealed tube'
_diffrn_radiation_type AgK\a
_diffrn_radiation_wavelength 0.56085
_diffrn_reflns_av_R_equivalents 0.0477
_diffrn_reflns_av_sigmaI/netI 0.0441
_diffrn_reflns_limit_h_max 17
_diffrn_reflns_limit_h_min -18
_diffrn_reflns_limit_k_max 18
_diffrn_reflns_limit_k_min -15
_diffrn_reflns_limit_l_max 30
_diffrn_reflns_limit_l_min -31
_diffrn_reflns_number 41006
_diffrn_reflns_theta_full 22.42
_diffrn_reflns_theta_max 22.42
_diffrn_reflns_theta_min 1.65
_exptl_absorpt_coefficient_mu 0.374
_exptl_absorpt_correction_T_max 0.7447
_exptl_absorpt_correction_T_min 0.5753
_exptl_absorpt_correction_type multi-scan
_exptl_absorpt_process_details
; 
 SADABS, Bruker (2006). APEX 2. Version 2.1. Bruker Analytical
 X-ray Solutions, Madison, Wisconsin, USA. 
;
_exptl_crystal_colour yellow
_exptl_crystal_density_diffrn 1.452
_exptl_crystal_density_method 'not measured'
_exptl_crystal_description Prism
_exptl_crystal_F_000 2016
_exptl_crystal_size_max 0.45
_exptl_crystal_size_mid 0.29
_exptl_crystal_size_min 0.06
_refine_diff_density_max 1.382
_refine_diff_density_min -0.588
_refine_diff_density_rms 0.161
_refine_ls_abs_structure_details 'Flack H D (1983), Acta Cryst. A39, 876-881'
_refine_ls_abs_structure_Flack -0.01(2)
_refine_ls_extinction_method none
_refine_ls_goodness_of_fit_ref 1.376
_refine_ls_hydrogen_treatment mixed
_refine_ls_matrix_type full
_refine_ls_number_parameters 586
_refine_ls_number_reflns 11559
_refine_ls_number_restraints 0
_refine_ls_restrained_S_all 1.376
_refine_ls_R_factor_all 0.0777
_refine_ls_R_factor_gt 0.0643
_refine_ls_shift/su_max 0.001
_refine_ls_shift/su_mean 0.000
_refine_ls_structure_factor_coef Fsqd
_refine_ls_weighting_details 'calc w=1/[\s^2^(Fo^2^)+(0.1000P)^2^+0.0000P] where P=(Fo^2^+2Fc^2^)/3'
_refine_ls_weighting_scheme calc
_refine_ls_wR_factor_gt 0.1826
_refine_ls_wR_factor_ref 0.1906
_reflns_number_gt 9644
_reflns_number_total 11559
_reflns_threshold_expression >2sigma(I)
_cod_data_source_file ja6b07972_si_005.cif
_cod_data_source_block ag_igl2416a_0m
_cod_depositor_comments
;
The following automatic conversions were performed:

data item '_symmetry_cell_setting' value 'Orthorhombic' was changed
to 'orthorhombic' in accordance with the
/home/saulius/struct/COD-crude-data/automatic-downloads/DataCite-retrospective/ACS/depositions/lib/dictionaries/cif_core.dic
dictionary named 'cif_core.dic' version 2.4.2 last updated on
2011-04-26.

Automatic conversion script
Id: cif_fix_values 6909 2019-04-08 15:41:33Z antanas 
;
_cod_original_sg_symbol_H-M P2(1)2(1)2(1)
_cod_database_code 4130940

loop_
_symmetry_equiv_pos_as_xyz
'x, y, z'
'-x+1/2, -y, z+1/2'
'-x, y+1/2, -z+1/2'
'x+1/2, -y+1/2, -z'

loop_
_atom_site_label
_atom_site_type_symbol
_atom_site_fract_x
_atom_site_fract_y
_atom_site_fract_z
_atom_site_U_iso_or_equiv
_atom_site_adp_type
_atom_site_occupancy
_atom_site_symmetry_multiplicity
_atom_site_calc_flag
_atom_site_refinement_flags
Cu1 Cu 0.31820(3) 0.62704(3) 0.747008(17) 0.03453(13) Uani 1 1 d .
C19 C 0.3048(2) 0.5657(2) 0.62067(12) 0.0258(6) Uani 1 1 d .
C11 C 0.4845(2) 0.5462(3) 0.63038(14) 0.0285(7) Uani 1 1 d .
C10 C 0.4009(2) 0.6030(3) 0.63397(13) 0.0261(7) Uani 1 1 d .
C14 C 0.2975(3) 0.4697(3) 0.60338(15) 0.0332(7) Uani 1 1 d .
C18 C 0.2164(2) 0.6211(3) 0.62260(14) 0.0325(7) Uani 1 1 d .
H18 H 0.2196 0.6847 0.6327 0.039 Uiso 1 1 calc R
C13 C 0.3851(3) 0.4142(3) 0.59844(19) 0.0407(9) Uani 1 1 d .
H13 H 0.3807 0.3519 0.5859 0.049 Uiso 1 1 calc R
C15 C 0.2026(3) 0.4307(3) 0.5914(2) 0.0460(10) Uani 1 1 d .
H15 H 0.1977 0.3672 0.5812 0.055 Uiso 1 1 calc R
C12 C 0.4750(3) 0.4512(3) 0.61181(17) 0.0351(8) Uani 1 1 d .
H12 H 0.5315 0.4136 0.6087 0.042 Uiso 1 1 calc R
C17 C 0.1257(3) 0.5806(3) 0.60950(18) 0.0434(10) Uani 1 1 d .
H17 H 0.0684 0.6175 0.6107 0.052 Uiso 1 1 calc R
C16 C 0.1187(3) 0.4843(4) 0.5944(2) 0.0506(11) Uani 1 1 d .
H16 H 0.0571 0.4575 0.5865 0.061 Uiso 1 1 calc R
C1 C 0.4081(2) 0.7040(3) 0.65240(13) 0.0276(6) Uani 1 1 d .
C2 C 0.4543(3) 0.7748(3) 0.61857(14) 0.0314(7) Uani 1 1 d .
C4 C 0.5415(3) 0.8258(4) 0.53437(17) 0.0480(11) Uani 1 1 d .
H4 H 0.5710 0.8118 0.5000 0.058 Uiso 1 1 calc R
C8 C 0.4067(4) 0.8890(4) 0.6894(2) 0.0556(12) Uani 1 1 d .
H8 H 0.4045 0.9508 0.7031 0.067 Uiso 1 1 calc R
C3 C 0.5010(3) 0.7535(3) 0.56602(15) 0.0348(8) Uani 1 1 d .
H3 H 0.5039 0.6913 0.5532 0.042 Uiso 1 1 calc R
C7 C 0.4513(3) 0.8694(3) 0.63708(17) 0.0420(8) Uani 1 1 d .
C5 C 0.5391(4) 0.9191(4) 0.55302(19) 0.0530(12) Uani 1 1 d .
H5 H 0.5679 0.9665 0.5313 0.064 Uiso 1 1 calc R
C9 C 0.3670(4) 0.8170(4) 0.7197(2) 0.0524(11) Uani 1 1 d .
H9 H 0.3385 0.8309 0.7544 0.063 Uiso 1 1 calc R
C6 C 0.4954(4) 0.9416(4) 0.6024(2) 0.0541(12) Uani 1 1 d .
H6 H 0.4938 1.0045 0.6141 0.065 Uiso 1 1 calc R
N1 N 0.3668(2) 0.7253(2) 0.70179(13) 0.0343(7) Uani 1 1 d .
C31 C 0.2177(3) 0.3237(3) 0.92001(19) 0.0459(10) Uani 1 1 d .
H31 H 0.2403 0.2617 0.9161 0.055 Uiso 1 1 calc R
C32 C 0.2371(3) 0.3901(3) 0.87727(16) 0.0359(8) Uani 1 1 d .
C27 C 0.2035(2) 0.4861(2) 0.88439(14) 0.0282(7) Uani 1 1 d .
C33 C 0.2904(3) 0.3690(3) 0.82730(17) 0.0424(9) Uani 1 1 d .
H33 H 0.3120 0.3074 0.8205 0.051 Uiso 1 1 calc R
C28 C 0.1505(3) 0.5084(3) 0.93400(15) 0.0369(8) Uani 1 1 d .
H28 H 0.1280 0.5700 0.9397 0.044 Uiso 1 1 calc R
C29 C 0.1323(3) 0.4416(4) 0.97327(18) 0.0470(10) Uani 1 1 d .
H29 H 0.0962 0.4574 1.0053 0.056 Uiso 1 1 calc R
C30 C 0.1669(4) 0.3484(4) 0.96642(19) 0.0513(11) Uani 1 1 d .
H30 H 0.1546 0.3035 0.9942 0.062 Uiso 1 1 calc R
C45 C 0.3517(3) 0.7424(3) 0.95373(15) 0.0335(7) Uani 1 1 d .
C46 C 0.2836(3) 0.7866(3) 0.98884(16) 0.0407(9) Uani 1 1 d .
H46 H 0.2178 0.7930 0.9774 0.049 Uiso 1 1 calc R
C49 C 0.4743(3) 0.7660(4) 1.0259(2) 0.0533(12) Uani 1 1 d .
H49 H 0.5391 0.7577 1.0386 0.064 Uiso 1 1 calc R
C48 C 0.4085(4) 0.8098(3) 1.05911(18) 0.0501(11) Uani 1 1 d .
H48 H 0.4276 0.8323 1.0943 0.060 Uiso 1 1 calc R
C47 C 0.3126(4) 0.8212(3) 1.04077(16) 0.0463(9) Uani 1 1 d .
H47 H 0.2667 0.8525 1.0634 0.056 Uiso 1 1 calc R
C50 C 0.4482(3) 0.7317(3) 0.97175(18) 0.0421(9) Uani 1 1 d .
H50 H 0.4953 0.7026 0.9489 0.051 Uiso 1 1 calc R
C26 C 0.2259(2) 0.5533(3) 0.84208(13) 0.0274(7) Uani 1 1 d .
C34 C 0.3101(3) 0.4386(3) 0.78939(16) 0.0404(9) Uani 1 1 d .
H34 H 0.3466 0.4236 0.7574 0.048 Uiso 1 1 calc R
N3 N 0.2784(2) 0.5298(2) 0.79646(12) 0.0312(6) Uani 1 1 d .
C25 C 0.6762(3) 0.5422(3) 0.56506(15) 0.0381(8) Uani 1 1 d .
H25 H 0.6200 0.5272 0.5442 0.046 Uiso 1 1 calc R
C21 C 0.7541(3) 0.5899(3) 0.65214(16) 0.0363(8) Uani 1 1 d .
H21 H 0.7495 0.6049 0.6901 0.044 Uiso 1 1 calc R
C20 C 0.6676(2) 0.5689(3) 0.62151(14) 0.0294(7) Uani 1 1 d .
C24 C 0.7696(3) 0.5384(3) 0.54068(17) 0.0448(10) Uani 1 1 d .
H24 H 0.7754 0.5190 0.5034 0.054 Uiso 1 1 calc R
C23 C 0.8534(3) 0.5622(3) 0.56969(19) 0.0450(10) Uani 1 1 d .
H23 H 0.9150 0.5609 0.5520 0.054 Uiso 1 1 calc R
C22 C 0.8459(3) 0.5884(3) 0.62613(18) 0.0425(9) Uani 1 1 d .
H22 H 0.9027 0.6048 0.6462 0.051 Uiso 1 1 calc R
C37 C 0.1999(3) 0.8183(3) 0.86938(16) 0.0369(8) Uani 1 1 d .
H37 H 0.2358 0.8675 0.8857 0.044 Uiso 1 1 calc R
C39 C 0.0542(3) 0.7647(3) 0.81812(14) 0.0326(7) Uani 1 1 d .
C40 C -0.0403(3) 0.7825(4) 0.79423(17) 0.0458(10) Uani 1 1 d .
H40 H -0.0661 0.8437 0.7947 0.055 Uiso 1 1 calc R
C38 C 0.1113(3) 0.8377(3) 0.84297(16) 0.0383(8) Uani 1 1 d .
H38 H 0.0885 0.8999 0.8414 0.046 Uiso 1 1 calc R
C42 C -0.0568(3) 0.6203(4) 0.76926(19) 0.0526(11) Uani 1 1 d .
H42 H -0.0948 0.5722 0.7534 0.063 Uiso 1 1 calc R
C41 C -0.0934(3) 0.7115(4) 0.77065(19) 0.0530(12) Uani 1 1 d .
H41 H -0.1554 0.7244 0.7552 0.064 Uiso 1 1 calc R
N4 N 0.3267(2) 0.7050(2) 0.90103(13) 0.0362(7) Uani 1 1 d .
H4N H 0.3689 0.6679 0.8852 0.043 Uiso 1 1 calc R
C35 C 0.1874(2) 0.6526(2) 0.84354(12) 0.0265(6) Uani 1 1 d .
C36 C 0.2375(2) 0.7236(3) 0.87213(14) 0.0297(7) Uani 1 1 d .
C44 C 0.0946(3) 0.6707(3) 0.81684(13) 0.0308(7) Uani 1 1 d .
C43 C 0.0370(3) 0.5996(3) 0.79148(17) 0.0394(9) Uani 1 1 d .
H43 H 0.0615 0.5380 0.7894 0.047 Uiso 1 1 calc R
P1 P 0.59695(12) 0.68549(11) 0.80655(5) 0.0607(4) Uani 1 1 d .
F1 F 0.5919(3) 0.7148(3) 0.74230(13) 0.0829(11) Uani 1 1 d .
F4 F 0.6810(3) 0.6064(3) 0.7909(2) 0.0945(12) Uani 1 1 d .
F2 F 0.6058(4) 0.6583(4) 0.87074(16) 0.1111(16) Uani 1 1 d .
F3 F 0.6760(3) 0.7693(3) 0.81592(16) 0.0924(12) Uani 1 1 d .
F6 F 0.5092(3) 0.6134(4) 0.7954(3) 0.120(2) Uani 1 1 d .
F5 F 0.5093(4) 0.7548(5) 0.8237(3) 0.140(2) Uani 1 1 d .
N2 N 0.5764(2) 0.5803(3) 0.64859(13) 0.0351(7) Uani 1 1 d .
H2N H 0.5768 0.6116 0.6796 0.042 Uiso 1 1 calc R
Cl1 Cl 0.1550(4) 0.8669(2) 0.57396(11) 0.1684(15) Uani 1 1 d .
Cl2 Cl 0.0777(4) 0.8584(2) 0.68392(15) 0.229(3) Uani 1 1 d .
C51 C 0.1522(17) 0.9328(6) 0.6304(3) 0.211(9) Uani 1 1 d .
H51A H 0.1194 0.9928 0.6230 0.253 Uiso 1 1 calc R
H51B H 0.2189 0.9452 0.6441 0.253 Uiso 1 1 calc R

loop_
_atom_site_aniso_label
_atom_site_aniso_U_11
_atom_site_aniso_U_22
_atom_site_aniso_U_33
_atom_site_aniso_U_23
_atom_site_aniso_U_13
_atom_site_aniso_U_12
Cu1 0.0395(2) 0.0358(2) 0.0283(2) -0.00167(18) 0.01216(17) -0.00160(18)
C19 0.0239(14) 0.0293(16) 0.0244(13) 0.0029(12) 0.0012(11) 0.0014(13)
C11 0.0247(14) 0.0341(19) 0.0267(15) 0.0008(13) 0.0005(12) -0.0005(13)
C10 0.0223(13) 0.0310(18) 0.0249(14) -0.0017(12) 0.0041(11) -0.0027(12)
C14 0.0303(16) 0.0306(18) 0.0389(17) 0.0037(14) 0.0014(13) -0.0046(14)
C18 0.0233(14) 0.038(2) 0.0362(16) 0.0012(16) 0.0004(12) 0.0016(15)
C13 0.0396(19) 0.0243(18) 0.058(2) -0.0054(17) 0.0012(17) -0.0031(15)
C15 0.038(2) 0.038(2) 0.062(2) 0.000(2) 0.0006(18) -0.0098(17)
C12 0.0306(17) 0.0269(19) 0.048(2) -0.0009(15) -0.0007(15) 0.0070(15)
C17 0.0257(17) 0.054(3) 0.051(2) 0.008(2) -0.0013(14) 0.0013(17)
C16 0.0269(17) 0.061(3) 0.064(3) 0.001(2) -0.0038(17) -0.0112(19)
C1 0.0274(14) 0.0289(17) 0.0263(14) -0.0007(13) -0.0004(12) 0.0014(13)
C2 0.0312(16) 0.0340(19) 0.0291(15) 0.0031(14) -0.0009(12) -0.0051(14)
C4 0.053(2) 0.061(3) 0.0299(17) 0.0104(19) 0.0010(16) -0.017(2)
C8 0.079(3) 0.036(2) 0.052(2) -0.0066(19) 0.010(2) -0.002(2)
C3 0.0377(18) 0.037(2) 0.0294(17) 0.0017(15) -0.0004(13) -0.0054(16)
C7 0.050(2) 0.034(2) 0.0415(18) 0.0005(17) -0.0001(16) -0.0047(19)
C5 0.069(3) 0.046(3) 0.044(2) 0.018(2) -0.006(2) -0.019(2)
C9 0.071(3) 0.042(3) 0.044(2) -0.0075(19) 0.018(2) 0.002(2)
C6 0.078(3) 0.032(2) 0.052(3) 0.009(2) -0.007(2) -0.015(2)
N1 0.0401(16) 0.0262(16) 0.0364(15) -0.0029(12) 0.0097(12) 0.0014(13)
C31 0.053(2) 0.027(2) 0.057(2) 0.0034(18) 0.0147(19) -0.0013(18)
C32 0.0375(17) 0.0271(19) 0.0429(18) -0.0041(15) 0.0070(14) -0.0029(15)
C27 0.0281(15) 0.0252(17) 0.0311(15) -0.0060(13) 0.0038(12) -0.0019(13)
C33 0.0442(19) 0.0295(19) 0.054(2) -0.0086(18) 0.0187(16) -0.0004(17)
C28 0.0424(18) 0.035(2) 0.0331(17) -0.0030(15) 0.0128(15) 0.0024(16)
C29 0.053(2) 0.050(3) 0.0377(19) 0.0006(18) 0.0188(17) -0.004(2)
C30 0.057(3) 0.047(3) 0.049(2) 0.0134(19) 0.023(2) -0.008(2)
C45 0.0333(16) 0.0324(19) 0.0346(17) 0.0027(14) -0.0021(13) -0.0092(15)
C46 0.0408(19) 0.041(2) 0.0402(19) -0.0056(17) -0.0042(15) -0.0009(17)
C49 0.043(2) 0.064(3) 0.053(2) 0.007(2) -0.019(2) -0.016(2)
C48 0.067(3) 0.044(3) 0.039(2) -0.0002(18) -0.019(2) -0.014(2)
C47 0.063(3) 0.040(2) 0.0357(18) 0.0002(16) -0.0103(18) -0.001(2)
C50 0.0309(17) 0.047(2) 0.048(2) -0.0008(19) -0.0049(15) -0.0093(17)
C26 0.0238(14) 0.0326(18) 0.0256(14) -0.0092(13) 0.0031(11) -0.0028(13)
C34 0.047(2) 0.036(2) 0.0382(17) -0.0130(15) 0.0187(17) 0.0011(17)
N3 0.0308(13) 0.0353(17) 0.0275(13) -0.0071(12) 0.0108(11) -0.0041(13)
C25 0.0356(17) 0.043(2) 0.0352(17) 0.0032(15) 0.0029(15) 0.0051(17)
C21 0.0270(15) 0.043(2) 0.0388(18) 0.0049(16) -0.0016(14) 0.0005(15)
C20 0.0241(15) 0.0318(18) 0.0322(15) 0.0031(13) 0.0014(12) 0.0049(13)
C24 0.046(2) 0.052(3) 0.0362(18) 0.0075(18) 0.0122(16) 0.014(2)
C23 0.0345(18) 0.048(3) 0.052(2) 0.008(2) 0.0151(17) 0.0048(18)
C22 0.0274(16) 0.050(2) 0.050(2) 0.0059(18) 0.0002(15) -0.0033(16)
C37 0.042(2) 0.0303(19) 0.0382(17) -0.0095(15) -0.0006(15) -0.0050(16)
C39 0.0352(17) 0.037(2) 0.0259(14) 0.0019(14) -0.0003(12) 0.0011(15)
C40 0.040(2) 0.055(3) 0.042(2) 0.0030(19) -0.0072(16) 0.0076(19)
C38 0.046(2) 0.034(2) 0.0347(17) -0.0034(15) -0.0042(15) 0.0074(16)
C42 0.042(2) 0.066(3) 0.049(2) -0.011(2) -0.0153(17) -0.012(2)
C41 0.038(2) 0.074(4) 0.047(2) 0.000(2) -0.0154(17) 0.008(2)
N4 0.0302(14) 0.0400(18) 0.0385(15) -0.0129(13) -0.0050(12) 0.0003(13)
C35 0.0275(14) 0.0283(16) 0.0238(12) -0.0025(11) 0.0016(12) -0.0019(13)
C36 0.0266(15) 0.0317(19) 0.0310(15) -0.0028(14) 0.0007(12) -0.0018(13)
C44 0.0353(17) 0.0379(19) 0.0192(13) -0.0032(13) 0.0027(12) -0.0016(15)
C43 0.0378(19) 0.041(2) 0.0395(18) -0.0044(16) -0.0076(15) -0.0075(17)
P1 0.0871(10) 0.0538(8) 0.0411(6) -0.0056(5) 0.0157(6) -0.0203(7)
F1 0.114(3) 0.077(2) 0.0576(18) 0.0009(17) 0.0263(18) -0.033(2)
F4 0.086(2) 0.074(2) 0.123(3) -0.007(2) 0.013(2) -0.017(2)
F2 0.141(4) 0.131(4) 0.061(2) 0.006(2) 0.006(2) -0.009(3)
F3 0.091(2) 0.096(3) 0.090(2) -0.036(2) 0.016(2) -0.030(2)
F6 0.075(2) 0.117(4) 0.168(5) 0.084(4) -0.042(3) -0.045(2)
F5 0.089(3) 0.190(6) 0.141(5) -0.067(5) 0.021(3) 0.006(3)
N2 0.0211(12) 0.049(2) 0.0348(15) -0.0096(14) -0.0006(11) 0.0015(13)
Cl1 0.289(4) 0.121(2) 0.0953(14) 0.0340(15) 0.079(2) 0.056(3)
Cl2 0.374(6) 0.136(3) 0.176(3) 0.092(2) 0.197(4) 0.127(3)
C51 0.51(3) 0.061(5) 0.066(4) 0.031(4) 0.002(9) 0.039(10)

loop_
_atom_type_symbol
_atom_type_description
_atom_type_scat_dispersion_real
_atom_type_scat_dispersion_imag
_atom_type_scat_source
C C 0.0015 0.0009 'International Tables Vol C Tables 4.2.6.8 and 6.1.1.4'
H H 0.0000 0.0000 'International Tables Vol C Tables 4.2.6.8 and 6.1.1.4'
N N 0.0030 0.0019 'International Tables Vol C Tables 4.2.6.8 and 6.1.1.4'
F F 0.0096 0.0061 'International Tables Vol C Tables 4.2.6.8 and 6.1.1.4'
P P 0.0667 0.0580 'International Tables Vol C Tables 4.2.6.8 and 6.1.1.4'
Cu Cu 0.3240 0.8257 'International Tables Vol C Tables 4.2.6.8 and 6.1.1.4'
Cl Cl 0.0998 0.0984 'International Tables Vol C Tables 4.2.6.8 and 6.1.1.4'

loop_
_geom_angle_atom_site_label_1
_geom_angle_atom_site_label_2
_geom_angle_atom_site_label_3
_geom_angle
N1 Cu1 N3 175.25(14)
C14 C19 C18 118.4(3)
C14 C19 C10 118.6(3)
C18 C19 C10 123.0(3)
C10 C11 N2 120.1(3)
C10 C11 C12 119.5(3)
N2 C11 C12 120.2(3)
C11 C10 C19 120.5(3)
C11 C10 C1 121.1(3)
C19 C10 C1 118.4(3)
C19 C14 C15 119.4(3)
C19 C14 C13 119.5(3)
C15 C14 C13 121.1(4)
C17 C18 C19 120.2(4)
C17 C18 H18 119.9
C19 C18 H18 119.9
C12 C13 C14 120.6(4)
C12 C13 H13 119.7
C14 C13 H13 119.7
C16 C15 C14 121.4(4)
C16 C15 H15 119.3
C14 C15 H15 119.3
C13 C12 C11 121.2(3)
C13 C12 H12 119.4
C11 C12 H12 119.4
C18 C17 C16 121.0(4)
C18 C17 H17 119.5
C16 C17 H17 119.5
C15 C16 C17 119.6(4)
C15 C16 H16 120.2
C17 C16 H16 120.2
N1 C1 C2 121.4(3)
N1 C1 C10 116.5(3)
C2 C1 C10 122.1(3)
C7 C2 C1 118.4(3)
C7 C2 C3 119.0(3)
C1 C2 C3 122.5(4)
C3 C4 C5 121.1(4)
C3 C4 H4 119.4
C5 C4 H4 119.5
C9 C8 C7 119.4(4)
C9 C8 H8 120.3
C7 C8 H8 120.3
C4 C3 C2 119.7(4)
C4 C3 H3 120.2
C2 C3 H3 120.2
C2 C7 C8 118.3(4)
C2 C7 C6 118.7(4)
C8 C7 C6 123.0(4)
C6 C5 C4 120.7(4)
C6 C5 H5 119.7
C4 C5 H5 119.7
C8 C9 N1 123.1(4)
C8 C9 H9 118.5
N1 C9 H9 118.5
C5 C6 C7 120.8(5)
C5 C6 H6 119.6
C7 C6 H6 119.6
C1 N1 C9 119.3(3)
C1 N1 Cu1 119.0(3)
C9 N1 Cu1 121.6(3)
C30 C31 C32 121.0(4)
C30 C31 H31 119.5
C32 C31 H31 119.5
C31 C32 C33 124.0(4)
C31 C32 C27 118.9(3)
C33 C32 C27 117.1(4)
C28 C27 C26 123.5(3)
C28 C27 C32 117.8(3)
C26 C27 C32 118.7(3)
C34 C33 C32 120.1(4)
C34 C33 H33 120.0
C32 C33 H33 120.0
C29 C28 C27 120.9(4)
C29 C28 H28 119.5
C27 C28 H28 119.5
C28 C29 C30 120.9(4)
C28 C29 H29 119.6
C30 C29 H29 119.6
C31 C30 C29 120.5(4)
C31 C30 H30 119.8
C29 C30 H30 119.8
C50 C45 C46 119.0(4)
C50 C45 N4 117.6(4)
C46 C45 N4 123.3(3)
C47 C46 C45 120.6(4)
C47 C46 H46 119.7
C45 C46 H46 119.7
C48 C49 C50 121.9(4)
C48 C49 H49 119.0
C50 C49 H49 119.0
C49 C48 C47 119.3(4)
C49 C48 H48 120.4
C47 C48 H48 120.4
C48 C47 C46 120.5(4)
C48 C47 H47 119.7
C46 C47 H47 119.7
C45 C50 C49 118.6(4)
C45 C50 H50 120.7
C49 C50 H50 120.7
N3 C26 C27 121.6(3)
N3 C26 C35 115.8(3)
C27 C26 C35 122.5(3)
C33 C34 N3 122.6(3)
C33 C34 H34 118.7
N3 C34 H34 118.7
C26 N3 C34 119.9(3)
C26 N3 Cu1 118.4(3)
C34 N3 Cu1 121.3(2)
C24 C25 C20 119.2(4)
C24 C25 H25 120.4
C20 C25 H25 120.4
C22 C21 C20 120.4(4)
C22 C21 H21 119.8
C20 C21 H21 119.8
N2 C20 C25 123.2(3)
N2 C20 C21 117.7(3)
C25 C20 C21 119.1(3)
C23 C24 C25 121.9(4)
C23 C24 H24 119.0
C25 C24 H24 119.0
C24 C23 C22 119.5(4)
C24 C23 H23 120.2
C22 C23 H23 120.2
C21 C22 C23 119.9(4)
C21 C22 H22 120.0
C23 C22 H22 120.0
C38 C37 C36 120.9(3)
C38 C37 H37 119.5
C36 C37 H37 119.5
C38 C39 C40 121.7(4)
C38 C39 C44 118.5(3)
C40 C39 C44 119.7(4)
C41 C40 C39 120.7(4)
C41 C40 H40 119.7
C39 C40 H40 119.7
C37 C38 C39 121.1(4)
C37 C38 H38 119.4
C39 C38 H38 119.4
C41 C42 C43 120.6(4)
C41 C42 H42 119.7
C43 C42 H42 119.7
C40 C41 C42 120.8(4)
C40 C41 H41 119.6
C42 C41 H41 119.6
C45 N4 C36 124.8(3)
C45 N4 H4N 117.6
C36 N4 H4N 117.6
C36 C35 C44 121.1(3)
C36 C35 C26 121.4(3)
C44 C35 C26 117.5(3)
C35 C36 N4 121.3(3)
C35 C36 C37 118.7(3)
N4 C36 C37 119.9(3)
C43 C44 C35 123.2(4)
C43 C44 C39 117.5(3)
C35 C44 C39 119.2(3)
C42 C43 C44 120.7(4)
C42 C43 H43 119.7
C44 C43 H43 119.7
F2 P1 F6 93.6(3)
F2 P1 F1 177.9(3)
F6 P1 F1 88.5(3)
F2 P1 F5 87.5(3)
F6 P1 F5 83.4(3)
F1 P1 F5 93.2(3)
F2 P1 F3 89.7(3)
F6 P1 F3 172.6(3)
F1 P1 F3 88.3(2)
F5 P1 F3 90.2(3)
F2 P1 F4 90.1(3)
F6 P1 F4 92.3(3)
F1 P1 F4 89.3(2)
F5 P1 F4 174.9(3)
F3 P1 F4 94.4(2)
C11 N2 C20 126.6(3)
C11 N2 H2N 116.7
C20 N2 H2N 116.7
Cl1 C51 Cl2 104.1(7)
Cl1 C51 H51A 110.9
Cl2 C51 H51A 110.9
Cl1 C51 H51B 110.9
Cl2 C51 H51B 110.9
H51A C51 H51B 109.0

loop_
_geom_bond_atom_site_label_1
_geom_bond_atom_site_label_2
_geom_bond_distance
Cu1 N1 1.872(3)
Cu1 N3 1.884(3)
C19 C14 1.418(5)
C19 C18 1.424(5)
C19 C10 1.432(4)
C11 C10 1.384(5)
C11 N2 1.395(4)
C11 C12 1.417(6)
C10 C1 1.493(5)
C14 C15 1.419(5)
C14 C13 1.420(5)
C18 C17 1.383(5)
C18 H18 0.9300
C13 C12 1.356(6)
C13 H13 0.9300
C15 C16 1.361(6)
C15 H15 0.9300
C12 H12 0.9300
C17 C16 1.408(7)
C17 H17 0.9300
C16 H16 0.9300
C1 N1 1.334(4)
C1 C2 1.425(5)
C2 C7 1.406(6)
C2 C3 1.430(5)
C4 C3 1.380(6)
C4 C5 1.389(7)
C4 H4 0.9300
C8 C9 1.354(7)
C8 C7 1.410(6)
C8 H8 0.9300
C3 H3 0.9300
C7 C6 1.438(6)
C5 C6 1.351(8)
C5 H5 0.9300
C9 N1 1.363(6)
C9 H9 0.9300
C6 H6 0.9300
C31 C30 1.344(6)
C31 C32 1.407(6)
C31 H31 0.9300
C32 C33 1.420(5)
C32 C27 1.438(5)
C27 C28 1.414(5)
C27 C26 1.415(5)
C33 C34 1.360(6)
C33 H33 0.9300
C28 C29 1.349(6)
C28 H28 0.9300
C29 C30 1.404(7)
C29 H29 0.9300
C30 H30 0.9300
C45 C50 1.376(5)
C45 C46 1.387(6)
C45 N4 1.401(5)
C46 C47 1.384(5)
C46 H46 0.9300
C49 C48 1.338(7)
C49 C50 1.419(6)
C49 H49 0.9300
C48 C47 1.372(7)
C48 H48 0.9300
C47 H47 0.9300
C50 H50 0.9300
C26 N3 1.336(4)
C26 C35 1.494(5)
C34 N3 1.365(5)
C34 H34 0.9300
C25 C24 1.385(5)
C25 C20 1.399(5)
C25 H25 0.9300
C21 C22 1.382(5)
C21 C20 1.404(5)
C21 H21 0.9300
C20 N2 1.395(4)
C24 C23 1.363(6)
C24 H24 0.9300
C23 C22 1.396(6)
C23 H23 0.9300
C22 H22 0.9300
C37 C38 1.375(5)
C37 C36 1.430(6)
C37 H37 0.9300
C39 C38 1.414(6)
C39 C40 1.415(5)
C39 C44 1.434(5)
C40 C41 1.352(7)
C40 H40 0.9300
C38 H38 0.9300
C42 C41 1.378(8)
C42 C43 1.400(6)
C42 H42 0.9300
C41 H41 0.9300
N4 C36 1.407(4)
N4 H4N 0.8600
C35 C36 1.385(5)
C35 C44 1.424(5)
C44 C43 1.403(5)
C43 H43 0.9300
P1 F2 1.579(4)
P1 F6 1.580(4)
P1 F1 1.584(3)
P1 F5 1.585(6)
P1 F3 1.605(4)
P1 F4 1.632(5)
N2 H2N 0.8600
Cl1 C51 1.633(10)
Cl2 C51 1.931(14)
C51 H51A 0.9700
C51 H51B 0.9700

loop_
_geom_torsion_atom_site_label_1
_geom_torsion_atom_site_label_2
_geom_torsion_atom_site_label_3
_geom_torsion_atom_site_label_4
_geom_torsion
N2 C11 C10 C19 -173.8(3)
C12 C11 C10 C19 1.8(5)
N2 C11 C10 C1 5.5(5)
C12 C11 C10 C1 -178.9(3)
C14 C19 C10 C11 -0.5(5)
C18 C19 C10 C11 -178.8(3)
C14 C19 C10 C1 -179.7(3)
C18 C19 C10 C1 1.9(5)
C18 C19 C14 C15 -3.1(5)
C10 C19 C14 C15 178.4(3)
C18 C19 C14 C13 176.9(3)
C10 C19 C14 C13 -1.5(5)
C14 C19 C18 C17 2.0(5)
C10 C19 C18 C17 -179.7(3)
C19 C14 C13 C12 2.1(6)
C15 C14 C13 C12 -177.8(4)
C19 C14 C15 C16 2.1(6)
C13 C14 C15 C16 -178.0(5)
C14 C13 C12 C11 -0.8(6)
C10 C11 C12 C13 -1.2(6)
N2 C11 C12 C13 174.4(4)
C19 C18 C17 C16 0.4(6)
C14 C15 C16 C17 0.3(7)
C18 C17 C16 C15 -1.5(7)
C11 C10 C1 N1 -112.5(4)
C19 C10 C1 N1 66.7(4)
C11 C10 C1 C2 69.1(4)
C19 C10 C1 C2 -111.6(4)
N1 C1 C2 C7 -3.1(5)
C10 C1 C2 C7 175.2(3)
N1 C1 C2 C3 178.7(3)
C10 C1 C2 C3 -3.0(5)
C5 C4 C3 C2 0.9(6)
C7 C2 C3 C4 -0.3(6)
C1 C2 C3 C4 177.9(4)
C1 C2 C7 C8 2.8(6)
C3 C2 C7 C8 -178.9(4)
C1 C2 C7 C6 -178.3(4)
C3 C2 C7 C6 0.0(6)
C9 C8 C7 C2 -1.0(7)
C9 C8 C7 C6 -179.8(5)
C3 C4 C5 C6 -1.1(8)
C7 C8 C9 N1 -0.8(8)
C4 C5 C6 C7 0.7(8)
C2 C7 C6 C5 -0.1(7)
C8 C7 C6 C5 178.7(5)
C2 C1 N1 C9 1.4(5)
C10 C1 N1 C9 -177.0(4)
C2 C1 N1 Cu1 -174.3(3)
C10 C1 N1 Cu1 7.3(4)
C8 C9 N1 C1 0.6(7)
C8 C9 N1 Cu1 176.2(4)
N3 Cu1 N1 C1 106.9(16)
N3 Cu1 N1 C9 -68.6(17)
C30 C31 C32 C33 179.8(5)
C30 C31 C32 C27 1.3(7)
C31 C32 C27 C28 -1.2(5)
C33 C32 C27 C28 -179.8(4)
C31 C32 C27 C26 178.1(4)
C33 C32 C27 C26 -0.5(5)
C31 C32 C33 C34 -176.8(4)
C27 C32 C33 C34 1.8(6)
C26 C27 C28 C29 -179.2(4)
C32 C27 C28 C29 0.0(6)
C27 C28 C29 C30 1.2(7)
C32 C31 C30 C29 -0.2(8)
C28 C29 C30 C31 -1.1(8)
C50 C45 C46 C47 1.4(6)
N4 C45 C46 C47 179.2(4)
C50 C49 C48 C47 0.8(8)
C49 C48 C47 C46 0.9(7)
C45 C46 C47 C48 -2.0(7)
C46 C45 C50 C49 0.3(6)
N4 C45 C50 C49 -177.7(4)
C48 C49 C50 C45 -1.4(7)
C28 C27 C26 N3 178.2(3)
C32 C27 C26 N3 -1.0(5)
C28 C27 C26 C35 -5.7(5)
C32 C27 C26 C35 175.0(3)
C32 C33 C34 N3 -1.6(7)
C27 C26 N3 C34 1.3(5)
C35 C26 N3 C34 -175.0(3)
C27 C26 N3 Cu1 -172.4(2)
C35 C26 N3 Cu1 11.3(4)
C33 C34 N3 C26 0.0(6)
C33 C34 N3 Cu1 173.6(3)
N1 Cu1 N3 C26 84.2(16)
N1 Cu1 N3 C34 -89.4(16)
C24 C25 C20 N2 175.9(4)
C24 C25 C20 C21 -0.8(6)
C22 C21 C20 N2 -174.0(4)
C22 C21 C20 C25 2.9(6)
C20 C25 C24 C23 -1.7(7)
C25 C24 C23 C22 2.0(7)
C20 C21 C22 C23 -2.6(7)
C24 C23 C22 C21 0.1(7)
C38 C39 C40 C41 179.9(4)
C44 C39 C40 C41 0.6(6)
C36 C37 C38 C39 0.5(6)
C40 C39 C38 C37 175.6(4)
C44 C39 C38 C37 -5.1(5)
C39 C40 C41 C42 -0.1(7)
C43 C42 C41 C40 -1.0(7)
C50 C45 N4 C36 -168.4(4)
C46 C45 N4 C36 13.7(6)
N3 C26 C35 C36 -97.0(4)
C27 C26 C35 C36 86.7(4)
N3 C26 C35 C44 86.1(4)
C27 C26 C35 C44 -90.1(4)
C44 C35 C36 N4 176.7(3)
C26 C35 C36 N4 -0.1(5)
C44 C35 C36 C37 -6.7(5)
C26 C35 C36 C37 176.6(3)
C45 N4 C36 C35 -139.3(4)
C45 N4 C36 C37 44.1(5)
C38 C37 C36 C35 5.5(5)
C38 C37 C36 N4 -177.8(3)
C36 C35 C44 C43 -174.5(3)
C26 C35 C44 C43 2.4(5)
C36 C35 C44 C39 2.1(5)
C26 C35 C44 C39 179.0(3)
C38 C39 C44 C43 -179.4(3)
C40 C39 C44 C43 -0.1(5)
C38 C39 C44 C35 3.9(5)
C40 C39 C44 C35 -176.8(3)
C41 C42 C43 C44 1.6(7)
C35 C44 C43 C42 175.6(4)
C39 C44 C43 C42 -1.0(6)
C10 C11 N2 C20 -137.5(4)
C12 C11 N2 C20 47.0(6)
C25 C20 N2 C11 16.9(6)
C21 C20 N2 C11 -166.3(4)
